data_2000485
loop_
_publ_author_name
'Bois, C.'
'Martin, R.'

_publ_section_title
;
 Structure of
 1-[3-(1,1-dimethylethyl)-2-hydroxy-6-methylphenyl]-1-propanone
;
_journal_issue 11
_journal_name_full 'Acta Crystallographica Section C'
_journal_page_first 2060
_journal_page_last 2061
_journal_paper_doi 10.1107/S0108270192003524
_journal_volume 48
_journal_year 1992
_chemical_formula_sum 'C14 H20 O2'
_chemical_formula_weight 220.3
_symmetry_cell_setting monoclinic
_symmetry_space_group_name_Hall '-C 2y'
_symmetry_space_group_name_H-M 'C 1 2/m 1'
_cell_angle_alpha 90
_cell_angle_beta 126.990(10)
_cell_angle_gamma 90
_cell_formula_units_Z 4
_cell_length_a 16.200(2)
_cell_length_b 7.182(2)
_cell_length_c 13.758(2)
_cell_volume 1278.6(5)
_diffrn_radiation_type Mo
_diffrn_radiation_wavelength 0.7107
_exptl_absorpt_coefficient_mu 0.070
_exptl_crystal_density_diffrn 1.14
_exptl_crystal_F_000 480
_cod_data_source_file du0326.cif
_cod_data_source_block du0326a
_cod_database_code 2000485

loop_
_atom_site_label
_atom_site_fract_x
_atom_site_fract_y
_atom_site_fract_z
_atom_site_U_iso_or_equiv
O(1) .0395(3) .0000 -.0684(4) .0616
O(2) .2009(3) .0000 .1359(4) .0813
C(1) .2037(4) .0000 -.0338(5) .0474
C(2) .0941(4) .0000 -.1126(5) .0468
C(3) .0362(4) .0000 -.2407(5) .0487
C(4) .0932(5) .0000 -.2850(5) .0562
C(5) .1997(5) .0000 -.2107(6) .0597
C(6) .2573(4) .0000 -.0859(5) .0504
C(7) .2547(4) .0000 .1001(5) .0545
C(8) .3691(5) .0000 .1954(6) .0613
C(9) .4006(6) .0000 .3253(6) .0816
C(10) -.0817(4) .0000 -.3238(5) .0603
C(11) -.1260(6) .0000 -.4601(7) .0843
C(12) -.1242(4) .1767(8) -.3029(5) .0752
C(13) .3728(5) .0000 -.0185(7) .0715
H(1) 0.068(5) .0004 .010(7) ?
H(4) .048(5) .0000 -.377(7) ?
H(5) .244(5) -.0004 -.246(6) ?
H(8) .400(3) .125(7) .184(4) ?
H(91) .474(6) .0004 .379(6) ?
H(92) .366(3) .144(7) .334(4) ?
H(111) -.202(5) .0000 -.503(6) ?
H(112) -.090(3) -.145(7) -.472(4) ?
H(121) -.202(4) .192(7) -.353(4) ?
H(122) -.097(4) .203(8) -.215(4) ?
H(123) -.090(4) .272(8) -.313(4) ?
H(131) .385(5) .0000 -.082(6) ?
H(132) .412(3) .110(7) .038(4) ?

loop_
_geom_bond_atom_site_label_1
_geom_bond_atom_site_label_2
_geom_bond_distance
O(1) C(2) 1.342(6)
C(1) C(2) 1.418(7)
C(1) C(7) 1.498(7)
C(3) C(4) 1.379(7)
C(4) C(5) 1.378(8)
C(6) C(13) 1.507(8)
C(8) C(9) 1.536(9)
C(10) C(12) 1.551(6)
O(2) C(7) 1.233(6)
C(1) C(6) 1.421(7)
C(2) C(3) 1.412(7)
C(3) C(10) 1.526(7)
C(5) C(6) 1.375(8)
C(7) C(8) 1.493(8)
C(10) C(11) 1.552(9)
